data_4331393
loop_
_publ_author_name
'Carmen R. Maldonado'
'Miguel Quir\'os'
'Juan M. Salas'
'Duane Choquesillo-Lazarte'

_publ_contact_author_address
;
Departamento de Qu\'imica Inorg\'anica, Facultad de Ciencias,
c/ Severo Ochoa s/n, 18071 Granada, Spain
;
_publ_contact_author_email jsalas@ugr.es
_publ_contact_author_fax '34 958 248526'
_publ_contact_author_name 'Miguel Quir\'os'
_publ_contact_author_phone '34 958 248525'
_publ_section_title
;
 Structure of the first dinuclear Ni(II) complex with an azapurine
 derivative (the anionic form of
 4,6-dimethyl-1,2,3-triazolo[4,5-d]pyrimidin-5,7-dione)
;
_journal_name_full 'Inorganic Chemistry Communications'
_journal_page_first 1081
_journal_page_last 1084
_journal_paper_doi 10.1016/j.inoche.2010.06.020
_journal_volume 13
_journal_year 2010
_chemical_formula_moiety 'C50 H62 N19 Ni2 O8 1+, C6 H6 N5 O2 1-, C H4 O, 2 (H2 O)'
_chemical_formula_sum 'C57 H76 N24 Ni2 O13'
_chemical_formula_weight 1422.84
_chemical_name_systematic
; 
 ? 
;
_space_group_IT_number 14
_symmetry_cell_setting monoclinic
_symmetry_space_group_name_Hall '-P 2ybc'
_symmetry_space_group_name_H-M 'P 1 21/c 1'
_atom_sites_solution_hydrogens geom
_atom_sites_solution_primary direct
_atom_sites_solution_secondary difmap
_audit_creation_method SHELXL-97
_cell_angle_alpha 90.00
_cell_angle_beta 102.462(2)
_cell_angle_gamma 90.00
_cell_formula_units_Z 4
_cell_length_a 12.1449(6)
_cell_length_b 23.9300(12)
_cell_length_c 22.4250(11)
_cell_measurement_reflns_used 9145
_cell_measurement_temperature 120(2)
_cell_measurement_theta_max 66.19
_cell_measurement_theta_min 4.21
_cell_volume 6363.8(5)
_computing_cell_refinement 'Bruker SAINT'
_computing_data_collection 'Bruker APEX2'
_computing_data_reduction 'Bruker SAINT'
_computing_molecular_graphics 'Xtal_GX (Hall & du Boulay, 1997)'
_computing_publication_material SHELXL-97
_computing_structure_refinement 'SHELXL-97 (Sheldrick, 1997)'
_computing_structure_solution 'SHELXS-97 (Sheldrick, 1997)'
_diffrn_ambient_temperature 120(2)
_diffrn_detector_area_resol_mean 8.26
_diffrn_measured_fraction_theta_full 0.980
_diffrn_measured_fraction_theta_max 0.980
_diffrn_measurement_device_type 'Bruker X8 Proteum'
_diffrn_measurement_method '\f and \w scans'
_diffrn_radiation_monochromator 'graded multi-layer optics'
_diffrn_radiation_source 'fine-focus rotating anode'
_diffrn_radiation_type CuK\a
_diffrn_radiation_wavelength 1.54178
_diffrn_reflns_av_R_equivalents 0.0512
_diffrn_reflns_av_sigmaI/netI 0.0273
_diffrn_reflns_limit_h_max 14
_diffrn_reflns_limit_h_min -14
_diffrn_reflns_limit_k_max 27
_diffrn_reflns_limit_k_min -28
_diffrn_reflns_limit_l_max 25
_diffrn_reflns_limit_l_min -26
_diffrn_reflns_number 93406
_diffrn_reflns_theta_full 66.55
_diffrn_reflns_theta_max 66.55
_diffrn_reflns_theta_min 2.74
_diffrn_standards_number 0
_exptl_absorpt_coefficient_mu 1.433
_exptl_absorpt_correction_T_max 0.847
_exptl_absorpt_correction_T_min 0.595
_exptl_absorpt_correction_type multi-scan
_exptl_absorpt_process_details 'Bruker SADABS (Bruker, 1999)'
_exptl_crystal_colour violet
_exptl_crystal_density_diffrn 1.485
_exptl_crystal_density_method 'not measured'
_exptl_crystal_description irregular
_exptl_crystal_F_000 2984
_exptl_crystal_size_max 0.20
_exptl_crystal_size_mid 0.15
_exptl_crystal_size_min 0.12
_refine_diff_density_max 1.021
_refine_diff_density_min -0.804
_refine_diff_density_rms 0.108
_refine_ls_extinction_method none
_refine_ls_goodness_of_fit_ref 1.194
_refine_ls_hydrogen_treatment mixed
_refine_ls_matrix_type full
_refine_ls_number_parameters 895
_refine_ls_number_reflns 11015
_refine_ls_number_restraints 9
_refine_ls_restrained_S_all 1.193
_refine_ls_R_factor_all 0.0897
_refine_ls_R_factor_gt 0.0884
_refine_ls_shift/su_max 0.001
_refine_ls_shift/su_mean 0.000
_refine_ls_structure_factor_coef Fsqd
_refine_ls_weighting_details 'calc w=1/[\s^2^(Fo^2^)+(0.0800P)^2^+30.0000P] where P=(Fo^2^+2Fc^2^)/3'
_refine_ls_weighting_scheme calc
_refine_ls_wR_factor_gt 0.2317
_refine_ls_wR_factor_ref 0.2340
_reflns_number_gt 10768
_reflns_number_total 11015
_reflns_threshold_expression >2sigma(I)
_cod_data_source_file niaxbfly.cif
_cod_data_source_block niaxbfly
_cod_original_sg_symbol_H-M 'P 21/c'
_cod_database_code 4331393
_cod_database_fobs_code 4331393

loop_
_symmetry_equiv_pos_as_xyz
'x, y, z'
'-x, y+1/2, -z+1/2'
'-x, -y, -z'
'x, -y-1/2, z-1/2'

loop_
_atom_site_label
_atom_site_type_symbol
_atom_site_fract_x
_atom_site_fract_y
_atom_site_fract_z
_atom_site_U_iso_or_equiv
_atom_site_adp_type
_atom_site_occupancy
_atom_site_symmetry_multiplicity
_atom_site_calc_flag
_atom_site_refinement_flags
Ni1 Ni 0.51554(7) 0.15080(3) 0.55714(3) 0.0258(2) Uani 1 1 d .
Ni2 Ni 0.47758(7) 0.30319(3) 0.54786(3) 0.0242(2) Uani 1 1 d .
N1A N 0.3588(3) 0.24760(16) 0.57155(17) 0.0268(8) Uani 1 1 d .
N2A N 0.3721(3) 0.19266(16) 0.56978(17) 0.0271(8) Uani 1 1 d .
N3A N 0.2853(4) 0.16393(17) 0.58329(19) 0.0296(9) Uani 1 1 d .
C3AA C 0.2141(4) 0.2034(2) 0.5933(2) 0.0312(11) Uani 1 1 d .
N4A N 0.1125(4) 0.19576(19) 0.6098(2) 0.0352(10) Uani 1 1 d .
C4A C 0.0719(5) 0.1396(3) 0.6204(3) 0.0488(15) Uani 1 1 d .
H41A H 0.0857 0.1326 0.6645 0.059 Uiso 1 1 d R
H42A H 0.1123 0.1117 0.6013 0.059 Uiso 1 1 d R
H43A H -0.0092 0.1369 0.6028 0.059 Uiso 1 1 d R
C5A C 0.0527(5) 0.2408(3) 0.6217(2) 0.0391(12) Uani 1 1 d .
O5A O -0.0343(3) 0.23682(19) 0.6407(2) 0.0486(10) Uani 1 1 d .
N6A N 0.0936(4) 0.2940(2) 0.6103(2) 0.0363(10) Uani 1 1 d .
C6A C 0.0274(6) 0.3419(3) 0.6233(4) 0.0553(17) Uani 1 1 d .
H61A H 0.0419 0.3479 0.6676 0.066 Uiso 1 1 d R
H62A H -0.0530 0.3343 0.6079 0.066 Uiso 1 1 d R
H63A H 0.0488 0.3755 0.6034 0.066 Uiso 1 1 d R
C7A C 0.1978(4) 0.3053(2) 0.5972(2) 0.0319(11) Uani 1 1 d .
O7A O 0.2301(3) 0.35448(15) 0.59491(17) 0.0369(8) Uani 1 1 d .
C7AA C 0.2565(4) 0.2559(2) 0.5864(2) 0.0286(10) Uani 1 1 d .
N1B N 0.6142(3) 0.26428(16) 0.60907(17) 0.0257(8) Uani 1 1 d .
N2B N 0.6156(3) 0.20902(16) 0.61334(18) 0.0254(8) Uani 1 1 d .
N3B N 0.6962(4) 0.19016(17) 0.65969(18) 0.0292(9) Uani 1 1 d .
C3AB C 0.7489(4) 0.2362(2) 0.6851(2) 0.0275(10) Uani 1 1 d .
N4B N 0.8375(4) 0.23845(18) 0.73474(19) 0.0309(9) Uani 1 1 d .
C4B C 0.8911(5) 0.1863(2) 0.7611(3) 0.0407(13) Uani 1 1 d .
H41B H 0.9430 0.1728 0.7364 0.049 Uiso 1 1 d R
H42B H 0.8329 0.1580 0.7616 0.049 Uiso 1 1 d R
H43B H 0.9331 0.1933 0.8029 0.049 Uiso 1 1 d R
C5B C 0.8878(5) 0.2882(2) 0.7528(2) 0.0329(11) Uani 1 1 d .
O5B O 0.9727(3) 0.29217(17) 0.79320(18) 0.0428(9) Uani 1 1 d .
N6B N 0.8351(4) 0.33618(18) 0.72305(18) 0.0307(9) Uani 1 1 d .
C6B C 0.8849(5) 0.3905(2) 0.7448(2) 0.0383(12) Uani 1 1 d .
H61B H 0.9078 0.4099 0.7109 0.046 Uiso 1 1 d R
H62B H 0.9509 0.3847 0.7780 0.046 Uiso 1 1 d R
H63B H 0.8289 0.4131 0.7595 0.046 Uiso 1 1 d R
C7B C 0.7421(4) 0.3379(2) 0.6739(2) 0.0291(10) Uani 1 1 d .
O7B O 0.7058(3) 0.38302(14) 0.65186(16) 0.0350(8) Uani 1 1 d .
C7AB C 0.6999(4) 0.28285(19) 0.6543(2) 0.0259(10) Uani 1 1 d .
N1C N 0.5162(4) 0.19678(16) 0.47699(17) 0.0279(9) Uani 1 1 d .
N2C N 0.5057(3) 0.25182(16) 0.47633(17) 0.0255(8) Uani 1 1 d .
N3C N 0.5109(4) 0.27427(16) 0.42193(18) 0.0275(9) Uani 1 1 d .
C3AC C 0.5265(4) 0.2303(2) 0.3880(2) 0.0269(10) Uani 1 1 d .
N4C N 0.5390(4) 0.23211(17) 0.32785(18) 0.0321(10) Uani 1 1 d .
C4C C 0.5372(7) 0.2848(2) 0.2955(3) 0.0494(16) Uani 1 1 d .
H41C H 0.6074 0.2896 0.2812 0.059 Uiso 1 1 d R
H42C H 0.5290 0.3155 0.3232 0.059 Uiso 1 1 d R
H43C H 0.4731 0.2851 0.2604 0.059 Uiso 1 1 d R
C5C C 0.5548(5) 0.1832(2) 0.2995(2) 0.0333(11) Uani 1 1 d .
O5C O 0.5650(4) 0.18263(16) 0.24611(16) 0.0415(9) Uani 1 1 d .
N6C N 0.5609(4) 0.13416(18) 0.33330(19) 0.0362(10) Uani 1 1 d .
C6C C 0.5878(7) 0.0823(3) 0.3042(3) 0.0579(19) Uani 1 1 d .
H61C H 0.6537 0.0647 0.3305 0.069 Uiso 1 1 d R
H62C H 0.6046 0.0908 0.2644 0.069 Uiso 1 1 d R
H63C H 0.5234 0.0567 0.2987 0.069 Uiso 1 1 d R
C7C C 0.5446(5) 0.1291(2) 0.3928(2) 0.0332(11) Uani 1 1 d .
O7C O 0.5418(4) 0.08237(15) 0.41540(17) 0.0426(10) Uani 1 1 d .
C7AC C 0.5296(4) 0.1817(2) 0.4202(2) 0.0273(10) Uani 1 1 d .
N1P N 0.5094(4) 0.09571(17) 0.63130(18) 0.0301(9) Uani 1 1 d .
H1P H 0.4462 0.0734 0.6181 0.036 Uiso 1 1 d R
C11P C 0.4978(5) 0.1200(2) 0.6906(2) 0.0309(11) Uani 1 1 d .
H13P H 0.4500 0.1538 0.6824 0.037 Uiso 1 1 d R
H14P H 0.5730 0.1317 0.7140 0.037 Uiso 1 1 d R
C12P C 0.4460(5) 0.0802(2) 0.7294(2) 0.0306(11) Uani 1 1 d .
C13P C 0.5112(6) 0.0550(2) 0.7806(2) 0.0424(14) Uani 1 1 d .
H31P H 0.5904 0.0611 0.7910 0.051 Uiso 1 1 d R
C14P C 0.4596(6) 0.0198(3) 0.8165(3) 0.0509(16) Uani 1 1 d .
H41P H 0.5042 0.0030 0.8521 0.061 Uiso 1 1 d R
C15P C 0.3464(6) 0.0102(2) 0.8021(3) 0.0482(16) Uani 1 1 d .
H51P H 0.3126 -0.0133 0.8273 0.058 Uiso 1 1 d R
C16P C 0.2823(6) 0.0342(3) 0.7508(3) 0.0506(16) Uani 1 1 d .
H61P H 0.2038 0.0267 0.7398 0.061 Uiso 1 1 d R
C17P C 0.3325(5) 0.0692(2) 0.7148(3) 0.0407(13) Uani 1 1 d .
H71P H 0.2870 0.0857 0.6794 0.049 Uiso 1 1 d R
C1P C 0.6075(5) 0.0573(2) 0.6396(2) 0.0360(12) Uani 1 1 d .
H11P H 0.5914 0.0230 0.6608 0.043 Uiso 1 1 d R
H12P H 0.6749 0.0756 0.6648 0.043 Uiso 1 1 d R
C2P C 0.6301(5) 0.0432(2) 0.5775(3) 0.0379(12) Uani 1 1 d .
H21P H 0.6968 0.0185 0.5822 0.046 Uiso 1 1 d R
H22P H 0.5642 0.0230 0.5535 0.046 Uiso 1 1 d R
N2P N 0.6490(4) 0.09529(17) 0.54488(19) 0.0318(9) Uani 1 1 d .
H2P H 0.6316 0.0858 0.5037 0.038 Uiso 1 1 d R
C21P C 0.7706(5) 0.1125(2) 0.5577(3) 0.0370(12) Uani 1 1 d .
H23P H 0.8189 0.0788 0.5616 0.044 Uiso 1 1 d R
H24P H 0.7886 0.1327 0.5972 0.044 Uiso 1 1 d R
C22P C 0.7975(5) 0.1493(2) 0.5087(3) 0.0373(12) Uani 1 1 d .
C23P C 0.7962(4) 0.2072(2) 0.5127(3) 0.0371(12) Uani 1 1 d .
H32P H 0.7785 0.2246 0.5476 0.045 Uiso 1 1 d R
C24P C 0.8219(5) 0.2398(2) 0.4668(3) 0.0461(14) Uani 1 1 d .
H42P H 0.8213 0.2794 0.4703 0.055 Uiso 1 1 d R
C25P C 0.8490(6) 0.2157(3) 0.4158(3) 0.0543(17) Uani 1 1 d .
H52P H 0.8650 0.2381 0.3837 0.065 Uiso 1 1 d R
C26P C 0.8511(7) 0.1585(3) 0.4117(3) 0.0610(19) Uani 1 1 d .
H62P H 0.8707 0.1411 0.3774 0.073 Uiso 1 1 d R
C27P C 0.8256(6) 0.1257(3) 0.4575(3) 0.0538(17) Uani 1 1 d .
H72P H 0.8277 0.0861 0.4540 0.065 Uiso 1 1 d R
N1Q N 0.3424(3) 0.34736(16) 0.48766(18) 0.0268(8) Uani 1 1 d .
H1Q H 0.2994 0.3638 0.5126 0.032 Uiso 1 1 d R
C11Q C 0.2625(4) 0.3151(2) 0.4410(2) 0.0329(11) Uani 1 1 d .
H13Q H 0.2406 0.2805 0.4597 0.039 Uiso 1 1 d R
H14Q H 0.3015 0.3040 0.4084 0.039 Uiso 1 1 d R
C12Q C 0.1574(4) 0.3475(2) 0.4120(2) 0.0319(11) Uani 1 1 d .
C13Q C 0.0659(5) 0.3474(2) 0.4394(2) 0.0390(12) Uani 1 1 d .
H31Q H 0.0680 0.3250 0.4745 0.047 Uiso 1 1 d R
C14Q C -0.0291(5) 0.3791(3) 0.4162(3) 0.0418(13) Uani 1 1 d .
H41Q H -0.0911 0.3789 0.4358 0.050 Uiso 1 1 d R
C15Q C -0.0328(5) 0.4115(2) 0.3644(3) 0.0414(13) Uani 1 1 d .
H51Q H -0.0977 0.4334 0.3485 0.050 Uiso 1 1 d R
C16Q C 0.0574(5) 0.4116(2) 0.3362(2) 0.0383(12) Uani 1 1 d .
H61Q H 0.0545 0.4334 0.3004 0.046 Uiso 1 1 d R
C17Q C 0.1523(5) 0.3797(2) 0.3597(2) 0.0349(11) Uani 1 1 d .
H71Q H 0.2145 0.3797 0.3402 0.042 Uiso 1 1 d R
C1Q C 0.3943(5) 0.3939(2) 0.4598(2) 0.0359(12) Uani 1 1 d .
H11Q H 0.3370 0.4229 0.4445 0.043 Uiso 1 1 d R
H12Q H 0.4244 0.3799 0.4249 0.043 Uiso 1 1 d R
C2Q C 0.4883(5) 0.4179(2) 0.5074(3) 0.0362(12) Uani 1 1 d .
H21Q H 0.5258 0.4484 0.4894 0.043 Uiso 1 1 d R
H22Q H 0.4571 0.4339 0.5410 0.043 Uiso 1 1 d R
N2Q N 0.5720(3) 0.37388(16) 0.53192(19) 0.0278(9) Uani 1 1 d .
H2Q H 0.6068 0.3864 0.5707 0.033 Uiso 1 1 d R
C21Q C 0.6639(4) 0.3669(2) 0.4992(2) 0.0296(10) Uani 1 1 d .
H23Q H 0.6331 0.3502 0.4587 0.036 Uiso 1 1 d R
H24Q H 0.7193 0.3402 0.5224 0.036 Uiso 1 1 d R
C22Q C 0.7258(4) 0.4199(2) 0.4907(2) 0.0281(10) Uani 1 1 d .
C23Q C 0.7968(5) 0.4464(2) 0.5388(2) 0.0394(12) Uani 1 1 d .
H32Q H 0.8097 0.4307 0.5786 0.047 Uiso 1 1 d R
C24Q C 0.8496(6) 0.4956(3) 0.5293(3) 0.0541(17) Uani 1 1 d .
H42Q H 0.8971 0.5139 0.5629 0.065 Uiso 1 1 d R
C25Q C 0.8332(6) 0.5193(2) 0.4720(3) 0.0502(16) Uani 1 1 d .
H52Q H 0.8708 0.5529 0.4659 0.060 Uiso 1 1 d R
C26Q C 0.7641(6) 0.4943(3) 0.4245(3) 0.0536(16) Uani 1 1 d .
H62Q H 0.7527 0.5102 0.3848 0.064 Uiso 1 1 d R
C27Q C 0.7087(5) 0.4445(3) 0.4331(3) 0.0438(14) Uani 1 1 d .
H72Q H 0.6587 0.4274 0.3997 0.053 Uiso 1 1 d R
O1W O 0.4037(3) 0.09582(15) 0.49901(16) 0.0368(8) Uani 1 1 d .
H11W H 0.3495 0.0803 0.5103 0.044 Uiso 1 1 d R
H12W H 0.4198 0.0867 0.4657 0.044 Uiso 1 1 d R
O2W O 0.4566(3) 0.35416(15) 0.62435(16) 0.0316(8) Uani 1 1 d D
H21W H 0.492(4) 0.342(2) 0.6582(14) 0.038 Uiso 1 1 d D
H22W H 0.3864(12) 0.355(3) 0.621(3) 0.038 Uiso 1 1 d D
N1D N 0.0371(7) -0.0198(4) 0.3269(4) 0.092(2) Uani 1 1 d .
N2D N 0.0070(9) -0.0028(4) 0.3808(5) 0.116(3) Uani 1 1 d .
N3D N 0.0584(8) 0.0455(4) 0.4066(5) 0.106(3) Uani 1 1 d .
C3AD C 0.1181(9) 0.0591(5) 0.3665(5) 0.097(3) Uani 1 1 d .
N4D N 0.1908(9) 0.1112(4) 0.3717(4) 0.101(3) Uani 1 1 d .
C4D C 0.1869(11) 0.1578(4) 0.4164(4) 0.102(4) Uani 1 1 d .
H41D H 0.1498 0.1906 0.3946 0.122 Uiso 1 1 d R
H42D H 0.1446 0.1454 0.4466 0.122 Uiso 1 1 d R
H43D H 0.2640 0.1678 0.4373 0.122 Uiso 1 1 d R
C5D C 0.2448(8) 0.1181(4) 0.3232(4) 0.078(2) Uani 1 1 d .
O5D O 0.2998(6) 0.1589(3) 0.3220(4) 0.100(2) Uani 1 1 d .
N6D N 0.2344(7) 0.0754(4) 0.2824(4) 0.092(2) Uani 1 1 d .
C6D C 0.2969(12) 0.0830(6) 0.2334(5) 0.130(5) Uani 1 1 d .
H61D H 0.2438 0.0878 0.1941 0.156 Uiso 1 1 d R
H62D H 0.3436 0.1165 0.2430 0.156 Uiso 1 1 d R
H63D H 0.3457 0.0507 0.2311 0.156 Uiso 1 1 d R
C7D C 0.1678(10) 0.0250(5) 0.2741(5) 0.104(4) Uani 1 1 d .
O7D O 0.1766(8) -0.0047(4) 0.2329(4) 0.134(3) Uani 1 1 d .
C7AD C 0.1119(9) 0.0202(5) 0.3187(4) 0.089(3) Uani 1 1 d .
O3W O 0.3324(5) 0.0178(2) 0.5651(3) 0.0652(13) Uani 1 1 d D
H31W H 0.263(2) 0.022(4) 0.564(4) 0.078 Uiso 1 1 d D
H32W H 0.357(7) -0.0145(16) 0.576(4) 0.078 Uiso 1 1 d D
O4W O 0.1190(7) 0.0260(4) 0.5360(4) 0.117(3) Uani 1 1 d D
H41W H 0.079(8) 0.024(6) 0.5004(19) 0.141 Uiso 1 1 d D
H42W H 0.084(9) 0.010(6) 0.560(4) 0.141 Uiso 1 1 d D
O1M O 0.2729(8) 0.2340(4) 0.2321(3) 0.113(3) Uani 1 1 d D
H1M H 0.290(11) 0.206(2) 0.256(2) 0.135 Uiso 1 1 d D
C1M C 0.2297(10) 0.2751(5) 0.2622(4) 0.106(4) Uani 1 1 d D
H11M H 0.2804 0.2825 0.3018 0.127 Uiso 1 1 d R
H12M H 0.1558 0.2635 0.2687 0.127 Uiso 1 1 d R
H13M H 0.2212 0.3092 0.2374 0.127 Uiso 1 1 d R

loop_
_atom_site_aniso_label
_atom_site_aniso_U_11
_atom_site_aniso_U_22
_atom_site_aniso_U_33
_atom_site_aniso_U_23
_atom_site_aniso_U_13
_atom_site_aniso_U_12
Ni1 0.0363(5) 0.0222(4) 0.0216(4) 0.0006(3) 0.0122(3) 0.0010(3)
Ni2 0.0321(4) 0.0214(4) 0.0215(4) 0.0008(3) 0.0111(3) 0.0014(3)
N1A 0.033(2) 0.026(2) 0.0234(19) 0.0020(16) 0.0096(16) 0.0028(17)
N2A 0.033(2) 0.026(2) 0.0236(19) 0.0020(16) 0.0087(16) 0.0012(17)
N3A 0.033(2) 0.027(2) 0.031(2) 0.0015(17) 0.0118(17) -0.0049(17)
C3AA 0.032(3) 0.036(3) 0.027(2) 0.005(2) 0.008(2) -0.002(2)
N4A 0.030(2) 0.041(3) 0.038(2) 0.0019(19) 0.0143(19) -0.0024(19)
C4A 0.037(3) 0.046(3) 0.069(4) 0.005(3) 0.023(3) -0.006(3)
C5A 0.034(3) 0.051(3) 0.034(3) 0.004(2) 0.011(2) -0.004(2)
O5A 0.035(2) 0.063(3) 0.054(2) 0.002(2) 0.0239(19) -0.0002(19)
N6A 0.032(2) 0.043(3) 0.038(2) 0.003(2) 0.0175(19) 0.0036(19)
C6A 0.048(4) 0.054(4) 0.075(5) 0.004(3) 0.036(3) 0.010(3)
C7A 0.035(3) 0.035(3) 0.028(2) 0.002(2) 0.012(2) 0.004(2)
O7A 0.043(2) 0.032(2) 0.040(2) 0.0024(15) 0.0191(17) 0.0060(16)
C7AA 0.031(3) 0.031(3) 0.025(2) 0.0025(19) 0.011(2) 0.002(2)
N1B 0.030(2) 0.026(2) 0.0240(19) 0.0023(16) 0.0125(16) 0.0015(16)
N2B 0.030(2) 0.0223(19) 0.027(2) 0.0005(16) 0.0121(16) 0.0012(16)
N3B 0.035(2) 0.028(2) 0.026(2) 0.0061(16) 0.0107(17) 0.0037(17)
C3AB 0.034(3) 0.028(2) 0.023(2) 0.0026(19) 0.011(2) 0.003(2)
N4B 0.032(2) 0.034(2) 0.028(2) 0.0056(17) 0.0081(17) 0.0056(18)
C4B 0.045(3) 0.040(3) 0.034(3) 0.010(2) 0.002(2) 0.009(2)
C5B 0.037(3) 0.038(3) 0.026(2) -0.002(2) 0.012(2) 0.000(2)
O5B 0.039(2) 0.050(2) 0.036(2) -0.0021(17) -0.0006(17) 0.0001(18)
N6B 0.035(2) 0.032(2) 0.026(2) -0.0021(17) 0.0086(17) -0.0008(18)
C6B 0.046(3) 0.036(3) 0.033(3) -0.005(2) 0.009(2) -0.008(2)
C7B 0.040(3) 0.029(3) 0.021(2) -0.0015(19) 0.011(2) 0.000(2)
O7B 0.050(2) 0.0262(18) 0.0295(18) -0.0013(14) 0.0098(16) 0.0003(16)
C7AB 0.036(3) 0.025(2) 0.019(2) 0.0006(18) 0.0101(19) 0.0004(19)
N1C 0.040(2) 0.025(2) 0.0207(19) 0.0005(15) 0.0127(17) 0.0011(17)
N2C 0.033(2) 0.0229(19) 0.0226(19) 0.0020(15) 0.0107(16) -0.0004(16)
N3C 0.039(2) 0.024(2) 0.0216(19) 0.0004(15) 0.0107(17) 0.0018(17)
C3AC 0.036(3) 0.028(2) 0.020(2) -0.0004(18) 0.0130(19) -0.001(2)
N4C 0.054(3) 0.027(2) 0.0197(19) 0.0006(16) 0.0179(19) 0.0005(19)
C4C 0.089(5) 0.034(3) 0.033(3) 0.006(2) 0.032(3) 0.002(3)
C5C 0.045(3) 0.032(3) 0.025(2) 0.000(2) 0.014(2) -0.002(2)
O5C 0.067(3) 0.040(2) 0.0241(18) -0.0018(15) 0.0233(18) -0.0034(19)
N6C 0.059(3) 0.029(2) 0.027(2) -0.0011(17) 0.023(2) 0.004(2)
C6C 0.105(6) 0.036(3) 0.044(3) -0.006(3) 0.043(4) 0.004(3)
C7C 0.050(3) 0.030(3) 0.023(2) -0.001(2) 0.015(2) 0.002(2)
O7C 0.076(3) 0.0247(18) 0.0323(19) 0.0002(15) 0.0241(19) 0.0019(18)
C7AC 0.039(3) 0.024(2) 0.021(2) 0.0007(18) 0.011(2) 0.002(2)
N1P 0.047(3) 0.025(2) 0.0217(19) 0.0008(16) 0.0132(18) -0.0019(18)
C11P 0.045(3) 0.027(2) 0.023(2) 0.0013(19) 0.014(2) 0.000(2)
C12P 0.047(3) 0.023(2) 0.026(2) -0.0021(19) 0.017(2) -0.003(2)
C13P 0.062(4) 0.039(3) 0.025(3) 0.002(2) 0.008(2) -0.016(3)
C14P 0.086(5) 0.041(3) 0.027(3) 0.007(2) 0.015(3) -0.016(3)
C15P 0.086(5) 0.027(3) 0.042(3) -0.002(2) 0.038(3) -0.009(3)
C16P 0.058(4) 0.039(3) 0.066(4) -0.005(3) 0.037(3) -0.009(3)
C17P 0.045(3) 0.037(3) 0.045(3) 0.004(2) 0.021(3) 0.005(2)
C1P 0.051(3) 0.030(3) 0.030(3) 0.005(2) 0.013(2) 0.004(2)
C2P 0.051(3) 0.028(3) 0.039(3) 0.006(2) 0.021(3) 0.006(2)
N2P 0.045(3) 0.027(2) 0.028(2) 0.0023(17) 0.0173(19) 0.0059(18)
C21P 0.039(3) 0.039(3) 0.038(3) 0.005(2) 0.019(2) 0.009(2)
C22P 0.036(3) 0.041(3) 0.040(3) -0.001(2) 0.020(2) 0.002(2)
C23P 0.033(3) 0.039(3) 0.046(3) -0.005(2) 0.023(2) -0.001(2)
C24P 0.048(3) 0.034(3) 0.064(4) 0.001(3) 0.028(3) -0.001(3)
C25P 0.071(4) 0.050(4) 0.052(4) 0.004(3) 0.035(3) -0.009(3)
C26P 0.094(6) 0.052(4) 0.051(4) -0.009(3) 0.045(4) -0.013(4)
C27P 0.077(5) 0.039(3) 0.057(4) -0.007(3) 0.040(4) -0.006(3)
N1Q 0.029(2) 0.025(2) 0.027(2) 0.0012(16) 0.0087(17) 0.0007(16)
C11Q 0.037(3) 0.031(3) 0.032(3) 0.001(2) 0.009(2) 0.001(2)
C12Q 0.035(3) 0.030(3) 0.029(3) -0.003(2) 0.003(2) -0.002(2)
C13Q 0.041(3) 0.047(3) 0.029(3) 0.000(2) 0.009(2) -0.007(2)
C14Q 0.034(3) 0.054(4) 0.039(3) -0.006(3) 0.011(2) -0.003(3)
C15Q 0.037(3) 0.037(3) 0.044(3) -0.007(2) -0.002(2) 0.004(2)
C16Q 0.043(3) 0.035(3) 0.033(3) 0.002(2) 0.001(2) -0.005(2)
C17Q 0.036(3) 0.036(3) 0.032(3) -0.001(2) 0.007(2) -0.001(2)
C1Q 0.038(3) 0.033(3) 0.038(3) 0.009(2) 0.012(2) 0.001(2)
C2Q 0.042(3) 0.029(3) 0.041(3) 0.003(2) 0.016(2) 0.003(2)
N2Q 0.033(2) 0.0213(19) 0.030(2) 0.0020(16) 0.0089(17) 0.0007(16)
C21Q 0.037(3) 0.025(2) 0.030(2) -0.0028(19) 0.014(2) -0.002(2)
C22Q 0.029(2) 0.026(2) 0.031(2) 0.0005(19) 0.011(2) -0.0004(19)
C23Q 0.047(3) 0.043(3) 0.029(3) -0.003(2) 0.010(2) -0.010(3)
C24Q 0.063(4) 0.046(4) 0.057(4) -0.018(3) 0.021(3) -0.021(3)
C25Q 0.053(4) 0.029(3) 0.077(5) 0.003(3) 0.033(3) -0.005(3)
C26Q 0.060(4) 0.050(4) 0.055(4) 0.023(3) 0.021(3) -0.001(3)
C27Q 0.045(3) 0.053(4) 0.033(3) 0.006(3) 0.008(2) -0.013(3)
O1W 0.049(2) 0.0345(19) 0.0282(18) -0.0045(15) 0.0124(16) -0.0048(17)
O2W 0.042(2) 0.0308(18) 0.0251(17) -0.0016(14) 0.0135(16) -0.0005(16)
N1D 0.092(6) 0.092(6) 0.096(6) 0.020(5) 0.030(5) 0.009(5)
N2D 0.126(8) 0.079(6) 0.139(9) 0.004(6) 0.021(7) -0.004(6)
N3D 0.107(7) 0.101(7) 0.113(7) 0.015(6) 0.032(6) 0.012(5)
C3AD 0.093(7) 0.125(9) 0.075(6) 0.028(6) 0.020(5) 0.029(7)
N4D 0.132(8) 0.074(5) 0.111(7) 0.006(5) 0.058(6) 0.007(5)
C4D 0.144(10) 0.083(7) 0.071(6) -0.003(5) 0.007(6) 0.036(7)
C5D 0.086(6) 0.072(6) 0.071(5) -0.001(4) 0.007(5) -0.004(5)
O5D 0.089(5) 0.096(5) 0.112(6) 0.011(4) 0.012(4) -0.006(4)
N6D 0.084(5) 0.091(6) 0.089(6) -0.027(5) -0.009(4) 0.005(4)
C6D 0.165(12) 0.162(12) 0.061(6) -0.005(7) 0.023(7) 0.068(10)
C7D 0.106(8) 0.132(10) 0.065(6) -0.032(6) -0.005(5) 0.050(7)
O7D 0.155(8) 0.148(8) 0.097(6) -0.035(6) 0.023(5) -0.011(6)
C7AD 0.099(7) 0.104(8) 0.066(6) 0.023(5) 0.020(5) 0.033(6)
O3W 0.084(4) 0.048(3) 0.064(3) 0.004(2) 0.016(3) 0.003(3)
O4W 0.120(6) 0.114(6) 0.112(6) 0.000(5) 0.012(5) 0.000(5)
O1M 0.129(7) 0.142(7) 0.065(4) -0.018(4) 0.018(4) -0.034(6)
C1M 0.107(8) 0.156(11) 0.053(5) -0.009(6) 0.012(5) 0.020(7)

loop_
_atom_type_symbol
_atom_type_description
_atom_type_scat_dispersion_real
_atom_type_scat_dispersion_imag
_atom_type_scat_source
C C 0.0181 0.0091 'International Tables Vol C Tables 4.2.6.8 and 6.1.1.4'
H H 0.0000 0.0000 'International Tables Vol C Tables 4.2.6.8 and 6.1.1.4'
N N 0.0311 0.0180 'International Tables Vol C Tables 4.2.6.8 and 6.1.1.4'
O O 0.0492 0.0322 'International Tables Vol C Tables 4.2.6.8 and 6.1.1.4'
Ni Ni -3.0029 0.5091 'International Tables Vol C Tables 4.2.6.8 and 6.1.1.4'

loop_
_geom_angle_atom_site_label_1
_geom_angle_atom_site_label_2
_geom_angle_atom_site_label_3
_geom_angle
N2A Ni1 N2B 89.52(16)
N2A Ni1 N1C 91.27(16)
N2B Ni1 N1C 93.30(16)
N2A Ni1 O1W 86.47(16)
N2B Ni1 O1W 175.75(15)
N1C Ni1 O1W 85.39(15)
N2A Ni1 N1P 91.17(16)
N2B Ni1 N1P 93.18(16)
N1C Ni1 N1P 173.10(16)
O1W Ni1 N1P 88.31(15)
N2A Ni1 N2P 170.80(16)
N2B Ni1 N2P 97.62(16)
N1C Ni1 N2P 94.09(16)
O1W Ni1 N2P 86.52(16)
N1P Ni1 N2P 82.69(16)
N2C Ni2 N1A 93.19(15)
N2C Ni2 N2Q 98.91(15)
N1A Ni2 N2Q 165.88(15)
N2C Ni2 N1B 90.21(15)
N1A Ni2 N1B 92.43(15)
N2Q Ni2 N1B 94.76(16)
N2C Ni2 N1Q 92.05(15)
N1A Ni2 N1Q 89.82(15)
N2Q Ni2 N1Q 82.55(15)
N1B Ni2 N1Q 176.72(16)
N2C Ni2 O2W 177.01(16)
N1A Ni2 O2W 87.24(14)
N2Q Ni2 O2W 81.05(15)
N1B Ni2 O2W 86.81(15)
N1Q Ni2 O2W 90.91(15)
N2A N1A C7AA 106.0(4)
N2A N1A Ni2 121.5(3)
C7AA N1A Ni2 132.4(3)
N1A N2A N3A 113.1(4)
N1A N2A Ni1 126.3(3)
N3A N2A Ni1 120.3(3)
C3AA N3A N2A 104.1(4)
N3A C3AA N4A 127.1(5)
N3A C3AA C7AA 110.8(4)
N4A C3AA C7AA 122.0(5)
C5A N4A C3AA 119.8(5)
C5A N4A C4A 118.8(4)
C3AA N4A C4A 121.2(5)
N4A C4A H41A 109.2
N4A C4A H42A 109.7
H41A C4A H42A 109.4
N4A C4A H43A 109.8
H41A C4A H43A 109.4
H42A C4A H43A 109.4
O5A C5A N4A 123.0(5)
O5A C5A N6A 119.8(5)
N4A C5A N6A 117.2(5)
C7A N6A C5A 126.0(5)
C7A N6A C6A 117.1(5)
C5A N6A C6A 116.1(4)
N6A C6A H61A 109.2
N6A C6A H62A 109.4
H61A C6A H62A 109.4
N6A C6A H63A 109.8
H61A C6A H63A 109.5
H62A C6A H63A 109.5
O7A C7A N6A 120.2(5)
O7A C7A C7AA 127.0(5)
N6A C7A C7AA 112.8(5)
N1A C7AA C3AA 106.0(4)
N1A C7AA C7A 132.5(5)
C3AA C7AA C7A 121.5(5)
N2B N1B C7AB 106.1(4)
N2B N1B Ni2 118.6(3)
C7AB N1B Ni2 134.6(3)
N1B N2B N3B 112.7(4)
N1B N2B Ni1 128.8(3)
N3B N2B Ni1 118.4(3)
C3AB N3B N2B 104.8(4)
N3B C3AB N4B 126.7(4)
N3B C3AB C7AB 109.8(4)
N4B C3AB C7AB 123.5(5)
C5B N4B C3AB 120.0(4)
C5B N4B C4B 119.4(4)
C3AB N4B C4B 119.6(4)
N4B C4B H41B 109.6
N4B C4B H42B 109.4
H41B C4B H42B 109.4
N4B C4B H43B 109.5
H41B C4B H43B 109.4
H42B C4B H43B 109.4
O5B C5B N4B 122.9(5)
O5B C5B N6B 120.9(5)
N4B C5B N6B 116.2(4)
C7B N6B C5B 127.2(4)
C7B N6B C6B 116.1(4)
C5B N6B C6B 116.7(4)
N6B C6B H61B 109.2
N6B C6B H62B 109.8
H61B C6B H62B 109.5
N6B C6B H63B 109.5
H61B C6B H63B 109.5
H62B C6B H63B 109.5
O7B C7B N6B 120.1(5)
O7B C7B C7AB 127.2(5)
N6B C7B C7AB 112.7(4)
N1B C7AB C3AB 106.6(4)
N1B C7AB C7B 133.4(4)
C3AB C7AB C7B 119.9(4)
N2C N1C C7AC 106.4(4)
N2C N1C Ni1 120.7(3)
C7AC N1C Ni1 132.8(3)
N1C N2C N3C 112.6(4)
N1C N2C Ni2 127.1(3)
N3C N2C Ni2 120.2(3)
C3AC N3C N2C 104.0(4)
N3C C3AC C7AC 111.1(4)
N3C C3AC N4C 126.0(4)
C7AC C3AC N4C 122.9(4)
C5C N4C C3AC 118.7(4)
C5C N4C C4C 120.0(4)
C3AC N4C C4C 121.2(4)
N4C C4C H41C 110.2
N4C C4C H42C 109.0
H41C C4C H42C 109.5
N4C C4C H43C 109.4
H41C C4C H43C 109.4
H42C C4C H43C 109.4
O5C C5C N4C 121.1(5)
O5C C5C N6C 121.2(5)
N4C C5C N6C 117.8(4)
C5C N6C C7C 126.3(4)
C5C N6C C6C 117.5(4)
C7C N6C C6C 116.2(4)
N6C C6C H61C 109.0
N6C C6C H62C 109.7
H61C C6C H62C 109.5
N6C C6C H63C 109.6
H61C C6C H63C 109.5
H62C C6C H63C 109.5
O7C C7C N6C 119.6(4)
O7C C7C C7AC 127.2(4)
N6C C7C C7AC 113.2(4)
C3AC C7AC N1C 105.8(4)
C3AC C7AC C7C 120.9(4)
N1C C7AC C7C 133.3(4)
C1P N1P C11P 111.0(4)
C1P N1P Ni1 108.5(3)
C11P N1P Ni1 118.8(3)
C1P N1P H1P 105.7
C11P N1P H1P 106.1
Ni1 N1P H1P 105.8
N1P C11P C12P 113.6(4)
N1P C11P H13P 108.6
C12P C11P H13P 108.7
N1P C11P H14P 109.2
C12P C11P H14P 108.9
H13P C11P H14P 107.7
C17P C12P C13P 118.6(5)
C17P C12P C11P 120.3(5)
C13P C12P C11P 121.1(5)
C12P C13P C14P 119.5(6)
C12P C13P H31P 120.3
C14P C13P H31P 120.2
C15P C14P C13P 121.2(6)
C15P C14P H41P 119.5
C13P C14P H41P 119.4
C14P C15P C16P 119.4(5)
C14P C15P H51P 120.1
C16P C15P H51P 120.5
C15P C16P C17P 120.0(6)
C15P C16P H61P 119.8
C17P C16P H61P 120.3
C12P C17P C16P 121.4(6)
C12P C17P H71P 119.5
C16P C17P H71P 119.1
N1P C1P C2P 108.8(4)
N1P C1P H11P 109.8
C2P C1P H11P 110.5
N1P C1P H12P 109.9
C2P C1P H12P 109.3
H11P C1P H12P 108.4
N2P C2P C1P 110.1(4)
N2P C2P H21P 110.0
C1P C2P H21P 110.1
N2P C2P H22P 109.6
C1P C2P H22P 108.9
H21P C2P H22P 108.2
C2P N2P C21P 112.7(4)
C2P N2P Ni1 104.6(3)
C21P N2P Ni1 122.8(3)
C2P N2P H2P 105.0
C21P N2P H2P 105.2
Ni1 N2P H2P 105.1
C22P C21P N2P 112.5(4)
C22P C21P H23P 108.9
N2P C21P H23P 109.4
C22P C21P H24P 109.2
N2P C21P H24P 108.9
H23P C21P H24P 107.8
C27P C22P C23P 118.0(5)
C27P C22P C21P 119.9(5)
C23P C22P C21P 122.0(5)
C24P C23P C22P 120.5(5)
C24P C23P H32P 119.6
C22P C23P H32P 119.9
C23P C24P C25P 120.9(6)
C23P C24P H42P 119.6
C25P C24P H42P 119.5
C26P C25P C24P 118.9(6)
C26P C25P H52P 120.2
C24P C25P H52P 120.9
C25P C26P C27P 120.6(6)
C25P C26P H62P 120.2
C27P C26P H62P 119.2
C26P C27P C22P 121.2(6)
C26P C27P H72P 119.5
C22P C27P H72P 119.3
C11Q N1Q C1Q 111.5(4)
C11Q N1Q Ni2 118.7(3)
C1Q N1Q Ni2 107.2(3)
C11Q N1Q H1Q 106.1
C1Q N1Q H1Q 106.3
Ni2 N1Q H1Q 106.3
N1Q C11Q C12Q 113.5(4)
N1Q C11Q H13Q 109.4
C12Q C11Q H13Q 109.3
N1Q C11Q H14Q 108.5
C12Q C11Q H14Q 108.2
H13Q C11Q H14Q 107.7
C13Q C12Q C17Q 118.8(5)
C13Q C12Q C11Q 119.6(5)
C17Q C12Q C11Q 121.6(5)
C12Q C13Q C14Q 121.2(5)
C12Q C13Q H31Q 119.3
C14Q C13Q H31Q 119.5
C13Q C14Q C15Q 119.6(5)
C13Q C14Q H41Q 120.2
C15Q C14Q H41Q 120.2
C16Q C15Q C14Q 120.0(5)
C16Q C15Q H51Q 120.1
C14Q C15Q H51Q 119.9
C15Q C16Q C17Q 120.1(5)
C15Q C16Q H61Q 120.0
C17Q C16Q H61Q 120.0
C16Q C17Q C12Q 120.4(5)
C16Q C17Q H71Q 120.2
C12Q C17Q H71Q 119.4
N1Q C1Q C2Q 108.4(4)
N1Q C1Q H11Q 109.8
C2Q C1Q H11Q 110.4
N1Q C1Q H12Q 109.9
C2Q C1Q H12Q 109.8
H11Q C1Q H12Q 108.5
N2Q C2Q C1Q 110.3(4)
N2Q C2Q H21Q 109.6
C1Q C2Q H21Q 109.8
N2Q C2Q H22Q 109.7
C1Q C2Q H22Q 109.3
H21Q C2Q H22Q 108.2
C21Q N2Q C2Q 115.3(4)
C21Q N2Q Ni2 119.4(3)
C2Q N2Q Ni2 106.1(3)
C21Q N2Q H2Q 105.2
C2Q N2Q H2Q 104.7
Ni2 N2Q H2Q 104.6
N2Q C21Q C22Q 114.9(4)
N2Q C21Q H23Q 109.0
C22Q C21Q H23Q 108.9
N2Q C21Q H24Q 108.2
C22Q C21Q H24Q 108.0
H23Q C21Q H24Q 107.5
C23Q C22Q C27Q 118.2(5)
C23Q C22Q C21Q 122.1(5)
C27Q C22Q C21Q 119.6(5)
C24Q C23Q C22Q 120.2(5)
C24Q C23Q H32Q 119.8
C22Q C23Q H32Q 120.0
C25Q C24Q C23Q 121.1(6)
C25Q C24Q H42Q 119.4
C23Q C24Q H42Q 119.4
C26Q C25Q C24Q 119.7(6)
C26Q C25Q H52Q 119.9
C24Q C25Q H52Q 120.3
C25Q C26Q C27Q 120.2(6)
C25Q C26Q H62Q 120.3
C27Q C26Q H62Q 119.4
C22Q C27Q C26Q 120.4(6)
C22Q C27Q H72Q 119.6
C26Q C27Q H72Q 120.0
Ni1 O1W H11W 121.8
Ni1 O1W H12W 117.8
H11W O1W H12W 120.0
Ni2 O2W H21W 113(4)
Ni2 O2W H22W 103(4)
H21W O2W H22W 113(6)
C7AD N1D N2D 102.7(9)
N3D N2D N1D 115.3(10)
C3AD N3D N2D 100.8(11)
N3D C3AD C7AD 114.2(12)
N3D C3AD N4D 123.3(11)
C7AD C3AD N4D 122.4(10)
C5D N4D C4D 121.2(9)
C5D N4D C3AD 113.6(8)
C4D N4D C3AD 123.9(9)
N4D C4D H41D 109.6
N4D C4D H42D 109.4
H41D C4D H42D 109.4
N4D C4D H43D 109.5
H41D C4D H43D 109.5
H42D C4D H43D 109.4
O5D C5D N6D 125.1(10)
O5D C5D N4D 118.5(9)
N6D C5D N4D 116.4(9)
C5D N6D C7D 133.1(10)
C5D N6D C6D 114.9(10)
C7D N6D C6D 111.8(9)
N6D C6D H61D 109.9
N6D C6D H62D 107.7
H61D C6D H62D 109.6
N6D C6D H63D 110.9
H61D C6D H63D 109.5
H62D C6D H63D 109.2
O7D C7D C7AD 132.8(15)
O7D C7D N6D 117.3(12)
C7AD C7D N6D 109.8(9)
C7D C7AD N1D 128.9(12)
C7D C7AD C3AD 124.2(12)
N1D C7AD C3AD 106.9(9)
H31W O3W H32W 114(9)
H41W O4W H42W 108.8(18)
C1M O1M H1M 108.7(17)
O1M C1M H11M 110.2
O1M C1M H12M 109.3
H11M C1M H12M 109.5
O1M C1M H13M 108.8
H11M C1M H13M 109.5
H12M C1M H13M 109.5

loop_
_geom_bond_atom_site_label_1
_geom_bond_atom_site_label_2
_geom_bond_distance
Ni1 N2A 2.081(4)
Ni1 N2B 2.084(4)
Ni1 N1C 2.109(4)
Ni1 O1W 2.124(4)
Ni1 N1P 2.136(4)
Ni1 N2P 2.159(4)
Ni2 N2C 2.107(4)
Ni2 N1A 2.113(4)
Ni2 N2Q 2.117(4)
Ni2 N1B 2.127(4)
Ni2 N1Q 2.163(4)
Ni2 O2W 2.164(3)
N1A N2A 1.326(6)
N1A C7AA 1.368(6)
N2A N3A 1.347(6)
N3A C3AA 1.332(7)
C3AA N4A 1.375(7)
C3AA C7AA 1.380(7)
N4A C5A 1.358(7)
N4A C4A 1.468(7)
C4A H41A 0.9808
C4A H42A 0.9808
C4A H43A 0.9808
C5A O5A 1.225(7)
C5A N6A 1.410(7)
N6A C7A 1.386(7)
N6A C6A 1.466(7)
C6A H61A 0.9802
C6A H62A 0.9801
C6A H63A 0.9800
C7A O7A 1.246(6)
C7A C7AA 1.427(7)
N1B N2B 1.326(5)
N1B C7AB 1.361(6)
N2B N3B 1.343(6)
N3B C3AB 1.337(7)
C3AB N4B 1.373(7)
C3AB C7AB 1.379(7)
N4B C5B 1.360(7)
N4B C4B 1.471(7)
C4B H41B 0.9804
C4B H42B 0.9804
C4B H43B 0.9804
C5B O5B 1.220(7)
C5B N6B 1.410(7)
N6B C7B 1.398(7)
N6B C6B 1.471(7)
C6B H61B 0.9801
C6B H62B 0.9801
C6B H63B 0.9800
C7B O7B 1.230(6)
C7B C7AB 1.446(7)
N1C N2C 1.323(6)
N1C C7AC 1.366(6)
N2C N3C 1.347(5)
N3C C3AC 1.336(6)
C3AC C7AC 1.366(7)
C3AC N4C 1.390(6)
N4C C5C 1.366(6)
N4C C4C 1.453(7)
C4C H41C 0.9806
C4C H42C 0.9805
C4C H43C 0.9805
C5C O5C 1.229(6)
C5C N6C 1.390(7)
N6C C7C 1.395(6)
N6C C6C 1.471(7)
C6C H61C 0.9800
C6C H62C 0.9801
C6C H63C 0.9801
C7C O7C 1.232(6)
C7C C7AC 1.429(7)
N1P C1P 1.483(7)
N1P C11P 1.486(6)
N1P H1P 0.9300
C11P C12P 1.514(7)
C11P H13P 0.9900
C11P H14P 0.9900
C12P C17P 1.372(8)
C12P C13P 1.385(8)
C13P C14P 1.404(8)
C13P H31P 0.9500
C14P C15P 1.362(10)
C14P H41P 0.9500
C15P C16P 1.368(10)
C15P H51P 0.9500
C16P C17P 1.392(8)
C16P H61P 0.9500
C17P H71P 0.9500
C1P C2P 1.514(7)
C1P H11P 0.9900
C1P H12P 0.9900
C2P N2P 1.488(6)
C2P H21P 0.9900
C2P H22P 0.9900
N2P C21P 1.500(7)
N2P H2P 0.9300
C21P C22P 1.499(7)
C21P H23P 0.9900
C21P H24P 0.9900
C22P C27P 1.386(8)
C22P C23P 1.389(8)
C23P C24P 1.381(8)
C23P H32P 0.9500
C24P C25P 1.383(9)
C24P H42P 0.9500
C25P C26P 1.372(9)
C25P H52P 0.9500
C26P C27P 1.380(9)
C26P H62P 0.9500
C27P H72P 0.9500
N1Q C11Q 1.481(7)
N1Q C1Q 1.483(6)
N1Q H1Q 0.9300
C11Q C12Q 1.515(7)
C11Q H13Q 0.9900
C11Q H14Q 0.9900
C12Q C13Q 1.380(8)
C12Q C17Q 1.395(7)
C13Q C14Q 1.384(8)
C13Q H31Q 0.9500
C14Q C15Q 1.389(8)
C14Q H41Q 0.9500
C15Q C16Q 1.379(8)
C15Q H51Q 0.9500
C16Q C17Q 1.388(8)
C16Q H61Q 0.9500
C17Q H71Q 0.9500
C1Q C2Q 1.499(8)
C1Q H11Q 0.9900
C1Q H12Q 0.9900
C2Q N2Q 1.485(7)
C2Q H21Q 0.9900
C2Q H22Q 0.9900
N2Q C21Q 1.471(6)
N2Q H2Q 0.9300
C21Q C22Q 1.507(7)
C21Q H23Q 0.9900
C21Q H24Q 0.9900
C22Q C23Q 1.382(7)
C22Q C27Q 1.392(7)
C23Q C24Q 1.379(8)
C23Q H32Q 0.9500
C24Q C25Q 1.378(10)
C24Q H42Q 0.9501
C25Q C26Q 1.345(10)
C25Q H52Q 0.9500
C26Q C27Q 1.403(9)
C26Q H62Q 0.9499
C27Q H72Q 0.9500
O1W H11W 0.8420
O1W H12W 0.8407
O2W H21W 0.839(10)
O2W H22W 0.839(10)
N1D C7AD 1.358(13)
N1D N2D 1.396(13)
N2D N3D 1.380(13)
N3D C3AD 1.311(13)
C3AD C7AD 1.408(15)
C3AD N4D 1.519(15)
N4D C5D 1.396(12)
N4D C4D 1.508(12)
C4D H41D 0.9803
C4D H42D 0.9804
C4D H43D 0.9803
C5D O5D 1.186(11)
C5D N6D 1.359(12)
N6D C7D 1.441(15)
N6D C6D 1.475(14)
C6D H61D 0.9804
C6D H62D 0.9802
C6D H63D 0.9803
C7D O7D 1.189(12)
C7D C7AD 1.330(15)
O3W H31W 0.851(10)
O3W H32W 0.846(10)
O4W H41W 0.844(10)
O4W H42W 0.845(10)
O1M C1M 1.362(13)
O1M H1M 0.845(10)
C1M H11M 0.9801
C1M H12M 0.9800
C1M H13M 0.9800

loop_
_geom_hbond_atom_site_label_D
_geom_hbond_atom_site_label_H
_geom_hbond_atom_site_label_A
_geom_hbond_distance_DH
_geom_hbond_distance_HA
_geom_hbond_distance_DA
_geom_hbond_angle_DHA
_geom_hbond_site_symmetry_A
N1P H1P O3W 0.93 2.09 2.987(7) 160.8 .
N2P H2P O7C 0.93 2.05 2.931(6) 158.6 .
N1Q H1Q O7A 0.93 2.20 3.015(5) 145.8 .
N2Q H2Q O7B 0.93 1.95 2.835(5) 157.1 .
O1W H12W O7C 0.84 2.05 2.791(5) 146.7 .
O1W H11W O3W 0.84 1.97 2.643(7) 135.8 .
O2W H22W O7A 0.839(10) 1.862(18) 2.687(5) 167(6) .
O2W H21W O5C 0.839(10) 2.066(14) 2.900(5) 173(6) 4_566
O3W H31W O4W 0.851(10) 1.73(3) 2.541(11) 160(9) .
O3W H32W O7C 0.846(10) 2.02(3) 2.825(7) 159(8) 3_656
O4W H41W N3D 0.844(10) 2.12(5) 2.874(14) 148(10) .
O4W H42W N2D 0.845(10) 1.91(5) 2.714(15) 159(15) 3_556
O1M H1M O5D 0.845(10) 1.85(2) 2.667(11) 161(4) .
